data_7154494
loop_
_publ_author_name
'Suthagar, Kajitha'
'Polson, Matthew I. J.'
'Fairbanks, Antony J.'

_publ_section_title
;
 Unexpected furanose/pyranose equilibration of N-glycosyl sulfonamides,
 sulfamides and sulfamates.
;
_journal_issue 23
_journal_name_full 'Organic &amp; biomolecular chemistry'
_journal_page_first 6573
_journal_page_last 6579
_journal_paper_doi 10.1039/c5ob00851d
_journal_volume 13
_journal_year 2015
_chemical_absolute_configuration syn
_chemical_formula_moiety 'C26 H28 O5'
_chemical_formula_sum 'C26 H28 O5'
_chemical_formula_weight 420.48
_chemical_name_systematic
;
 ?
;
_space_group_crystal_system monoclinic
_space_group_IT_number 4
_space_group_name_Hall 'P 2yb'
_space_group_name_H-M_alt 'P 1 21 1'
_symmetry_space_group_name_Hall 'P 2yb'
_symmetry_space_group_name_H-M 'P 1 21 1'
_atom_sites_solution_hydrogens mixed
_atom_sites_solution_primary direct
_audit_creation_date 2015-04-01
_audit_creation_method
;
Olex2 1.2
(compiled 2015.01.26 svn.r3150 for OlexSys, GUI svn.r4998)
;
_audit_update_record
;
2015-04-16 deposited with the CCDC.
2015-05-12 downloaded from the CCDC.
;
_cell_angle_alpha 90
_cell_angle_beta 90.36(3)
_cell_angle_gamma 90
_cell_formula_units_Z 4
_cell_length_a 4.7090(9)
_cell_length_b 38.306(8)
_cell_length_c 11.942(2)
_cell_measurement_reflns_used 1484
_cell_measurement_temperature 120(2)
_cell_measurement_theta_max 18.2
_cell_measurement_theta_min 2.04
_cell_volume 2154.1(7)
_computing_cell_refinement 'XDS (Kabsch, 1993)'
_computing_data_collection 'BluIce (McPhillips, 2002)'
_computing_data_reduction 'XDS (Kabsch, 1993)'
_computing_molecular_graphics 'Olex2 (Dolomanov et al., 2009)'
_computing_publication_material 'Olex2 (Dolomanov et al., 2009)'
_computing_structure_refinement 'ShelXL (Sheldrick, 2008)'
_computing_structure_solution 'ShelXT (Sheldrick, 2008)'
_diffrn_ambient_temperature 100(2)
_diffrn_measured_fraction_theta_full 0.985
_diffrn_measured_fraction_theta_max 0.986
_diffrn_measurement_method '\w scans'
_diffrn_radiation_type synchrotron
_diffrn_radiation_wavelength 0.7108
_diffrn_reflns_av_R_equivalents 0.0889
_diffrn_reflns_av_unetI/netI 0.0504
_diffrn_reflns_laue_measured_fraction_full 0.985
_diffrn_reflns_laue_measured_fraction_max 0.986
_diffrn_reflns_limit_h_max 5
_diffrn_reflns_limit_h_min -5
_diffrn_reflns_limit_k_max 48
_diffrn_reflns_limit_k_min -48
_diffrn_reflns_limit_l_max 15
_diffrn_reflns_limit_l_min -15
_diffrn_reflns_number 10557
_diffrn_reflns_point_group_measured_fraction_full 0.985
_diffrn_reflns_point_group_measured_fraction_max 0.985
_diffrn_reflns_theta_full 26.550
_diffrn_reflns_theta_max 26.550
_diffrn_reflns_theta_min 1.063
_diffrn_standards_number 0
_exptl_absorpt_coefficient_mu 0.089
_exptl_absorpt_correction_type none
_exptl_crystal_colour colourless
_exptl_crystal_colour_primary colourless
_exptl_crystal_density_diffrn 1.297
_exptl_crystal_description needle
_exptl_crystal_F_000 896
_exptl_crystal_size_max 0.505
_exptl_crystal_size_mid 0.022
_exptl_crystal_size_min 0.02
_refine_diff_density_max 0.496
_refine_diff_density_min -0.526
_refine_diff_density_rms 0.126
_refine_ls_abs_structure_details
;
 Flack x determined using 3136 quotients [(I+)-(I-)]/[(I+)+(I-)]
 (Parsons and Flack (2004), Acta Cryst. A60, s61).
;
_refine_ls_abs_structure_Flack 0.1(6)
_refine_ls_extinction_method none
_refine_ls_goodness_of_fit_ref 1.127
_refine_ls_hydrogen_treatment mixed
_refine_ls_matrix_type full
_refine_ls_number_parameters 610
_refine_ls_number_reflns 8786
_refine_ls_number_restraints 60
_refine_ls_restrained_S_all 1.125
_refine_ls_R_factor_all 0.1008
_refine_ls_R_factor_gt 0.0840
_refine_ls_shift/su_max 0.000
_refine_ls_shift/su_mean 0.000
_refine_ls_structure_factor_coef Fsqd
_refine_ls_weighting_details
;
 w=1/[\s^2^(Fo^2^)+(0.0932P)^2^+3.6517P]
 where P=(Fo^2^+2Fc^2^)/3
;
_refine_ls_weighting_scheme calc
_refine_ls_wR_factor_gt 0.2101
_refine_ls_wR_factor_ref 0.2231
_reflns_Friedel_coverage 0.968
_reflns_friedel_fraction_full 0.984
_reflns_friedel_fraction_max 0.984
_reflns_number_gt 7284
_reflns_number_total 8786
_reflns_threshold_expression 'I > 2\s(I)'
_cod_data_source_file c5ob00851d2.cif
_cod_data_source_block kja2r-m
_cod_depositor_comments 'Adding full bibliography for 7154493--7154495.cif.'
_cod_database_code 7154494
_shelxl_version_number 2013-2
_shelx_space_group_comment
;
The symmetry employed for this shelxl refinement is uniquely defined
by the following loop, which should always be used as a source of
symmetry information in preference to the above space-group names.
They are only intended as comments.
;
_olex2_refinement_description
;
1. Others
 Fixed Sof: C25(0.5) H25(0.5) C23(0.5) H23(0.5) C24(0.5) H24(0.5) C22(0.5)
 H22(0.5) C26(0.5) H26(0.5) C19(0.5) H19(0.5) C18(0.5) H18(0.5) C27(0.5)
 H27(0.5) C21(0.5) H21(0.5) C20(0.5) H20(0.5)
 Fixed Uiso: H2(0.028) H67A(0.044) H67B(0.044) H54(0.03) H52(0.027) H5(0.028)
 H4(0.031) H57A(0.037) H57B(0.037) H80(0.046) H77(0.044) H29A(0.047)
 H29B(0.047) H53(0.032) H55(0.028) H3(0.035) H69(0.049) H6A(0.038) H6B(0.038)
 H59A(0.053) H59B(0.053) H70(0.077) H14(0.056) H65(0.079) H71(0.077) H79(0.064)
 H61(0.061) H25(0.058) H33(0.074) H73(0.057) H81(0.061) H72(0.075) H31(0.059)
 H63(0.065) H23(0.04) H16A(0.063) H16B(0.063) H8A(0.058) H8B(0.058) H64(0.065)
 H12(0.071) H35(0.075) H11(0.075) H13(0.082) H75A(0.078) H75B(0.078) H78(0.075)
 H24(0.06) H34(0.081) H10(0.074) H32(0.077) H22(0.047) H62(0.104) H26(0.054)
 H19(0.042) H18(0.038) H27(0.037) H21(0.052) H20(0.051) H003(0.051) H56(0.051)
 Fixed X: H2(1.0736) H67A(0.2058) H67B(0.2817) H54(0.6725) H52(0.5866)
 H5(1.0073) H4(1.1517) H57A(0.1146) H57B(0.014) H80(0.3826) H77(0.1197)
 H29A(0.9414) H29B(1.1615) H53(0.146) H55(0.5214) H3(0.6201) H69(0.5639)
 H6A(0.5996) H6B(0.4953) H59A(-0.1077) H59B(0.0014) H70(0.9051) H14(0.9499)
 H65(-0.0461) H71(1.1193) H79(0.043) H61(0.4433) H25(1.6166) H33(0.55)
 H73(0.6515) H81(0.5762) H72(0.9896) H31(0.5834) H63(0.4503) H23(1.0331)
 H16A(0.6672) H16B(0.7551) H8A(0.384) H8B(0.5025) H64(0.1227) H12(0.9856)
 H35(1.053) H11(0.6444) H13(1.132) H75A(0.4983) H75B(0.685) H78(-0.0875)
 H24(1.3987) H34(0.8684) H10(0.4626) H32(0.4069) H22(1.2111) H62(0.6095)
 H26(1.4348) H19(1.265) H18(0.943) H27(1.0765) H21(1.4666) H20(1.5452)
 Fixed Y: H2(0.552) H67A(0.3559) H67B(0.3501) H54(0.4129) H52(0.4492)
 H5(0.5408) H4(0.5906) H57A(0.4488) H57B(0.4703) H80(0.2989) H77(0.3323)
 H29A(0.6044) H29B(0.6255) H53(0.4094) H55(0.4629) H3(0.591) H69(0.3364)
 H6A(0.5511) H6B(0.5296) H59A(0.5181) H59B(0.4952) H70(0.2943) H14(0.4435)
 H65(0.5413) H71(0.262) H79(0.2668) H61(0.5579) H25(0.7336) H33(0.7414)
 H73(0.3126) H81(0.3489) H72(0.2707) H31(0.6677) H63(0.6258) H23(0.669)
 H16A(0.6446) H16B(0.6515) H8A(0.4818) H8B(0.5047) H64(0.5922) H12(0.3755)
 H35(0.6565) H11(0.4083) H13(0.3927) H75A(0.3974) H75B(0.3749) H78(0.2838)
 H24(0.7127) H34(0.7095) H10(0.4587) H32(0.7209) H22(0.6982) H62(0.6083)
 H26(0.7243) H19(0.6922) H18(0.6551) H27(0.6817) H21(0.7407) H20(0.7318)
 Fixed Z: H2(0.843) H67A(0.3969) H67B(0.5268) H54(0.6408) H52(0.4249)
 H5(0.5333) H4(0.6325) H57A(0.3498) H57B(0.458) H80(1.072) H77(0.7111)
 H29A(0.4115) H29B(0.4894) H53(0.5228) H55(0.7359) H3(0.7503) H69(0.2536)
 H6A(0.9218) H6B(0.8135) H59A(0.334) H59B(0.2304) H70(0.2068) H14(0.9075)
 H65(0.0916) H71(0.3501) H79(0.975) H61(0.3612) H25(0.8757) H33(0.3205)
 H73(0.5806) H81(0.9925) H72(0.5378) H31(0.5619) H63(0.1013) H23(1.0228)
 H16A(0.8736) H16B(0.7457) H8A(0.9401) H8B(1.043) H64(0.01) H12(1.1679)
 H35(0.2822) H11(1.2622) H13(0.9895) H75A(0.8539) H75B(0.7687) H78(0.7952)
 H24(1.0448) H34(0.2136) H10(1.1798) H32(0.4921) H22(0.7285) H62(0.2775)
 H26(0.7137) H19(1.1163) H18(1.0217) H27(0.6853) H21(0.8379) H20(1.014)
;
_olex2_submission_special_instructions 'No special instructions were received'

loop_
_space_group_symop_operation_xyz
'x, y, z'
'-x, y+1/2, -z'

loop_
_atom_site_label
_atom_site_type_symbol
_atom_site_fract_x
_atom_site_fract_y
_atom_site_fract_z
_atom_site_U_iso_or_equiv
_atom_site_adp_type
_atom_site_occupancy
_atom_site_site_symmetry_order
_atom_site_calc_flag
_atom_site_refinement_flags_posn
_atom_site_refinement_flags_occupancy
_atom_site_disorder_assembly
_atom_site_disorder_group
O1 O 0.9629(9) 0.52947(10) 0.6967(4) 0.0224(9) Uani 1 1 d . . . .
O56 O 0.1105(9) 0.45798(11) 0.6942(4) 0.0263(10) Uani 1 1 d D . . .
O003 O 0.6013(9) 0.54443(11) 0.5733(4) 0.0268(10) Uani 1 1 d D . . .
O51 O 0.4799(9) 0.47245(10) 0.5702(4) 0.0231(9) Uani 1 1 d . . . .
O66 O 0.5006(10) 0.38888(11) 0.4555(4) 0.0342(11) Uani 1 1 d . . . .
O7 O 0.7661(10) 0.50332(13) 0.9113(4) 0.0334(11) Uani 1 1 d . . . .
O28 O 0.8041(10) 0.61207(11) 0.5675(4) 0.0319(11) Uani 1 1 d . . . .
O74 O 0.3314(10) 0.39126(12) 0.7087(4) 0.0347(11) Uani 1 1 d . . . .
O15 O 0.9703(11) 0.61191(12) 0.8180(4) 0.0347(11) Uani 1 1 d . . . .
O58 O 0.2709(10) 0.49699(13) 0.3579(4) 0.0346(11) Uani 1 1 d . . . .
C2 C 0.8996(13) 0.55055(15) 0.7948(5) 0.0233(12) Uani 1 1 d . . . .
H2 H 1.0736 0.5520 0.8430 0.028 Uiso 1 1 calc R . . .
C68 C 0.5757(15) 0.32869(16) 0.4213(6) 0.0306(15) Uani 1 1 d . . . .
C67 C 0.3625(16) 0.35557(17) 0.4525(7) 0.0365(17) Uani 1 1 d . . . .
H67A H 0.2058 0.3559 0.3969 0.044 Uiso 1 1 calc R . . .
H67B H 0.2817 0.3501 0.5268 0.044 Uiso 1 1 calc R . . .
C54 C 0.4626(13) 0.41683(16) 0.6403(6) 0.0249(13) Uani 1 1 d . . . .
H54 H 0.6725 0.4129 0.6408 0.030 Uiso 1 1 calc R . . .
C52 C 0.4151(13) 0.45059(16) 0.4737(5) 0.0224(12) Uani 1 1 d . . . .
H52 H 0.5866 0.4492 0.4249 0.027 Uiso 1 1 calc R . . .
C60 C 0.1774(15) 0.54446(19) 0.2345(6) 0.0317(14) Uani 1 1 d . . . .
C5 C 0.8868(13) 0.54793(16) 0.5981(5) 0.0229(12) Uani 1 1 d . . . .
H5 H 1.0073 0.5408 0.5333 0.028 Uiso 1 1 calc R . . .
C4 C 0.9426(14) 0.58606(15) 0.6315(6) 0.0259(13) Uani 1 1 d . . . .
H4 H 1.1517 0.5906 0.6325 0.031 Uiso 1 1 calc R . . .
C57 C 0.1768(14) 0.46552(17) 0.4082(6) 0.0308(15) Uani 1 1 d . . . .
H57A H 0.1146 0.4488 0.3498 0.037 Uiso 1 1 calc R . . .
H57B H 0.0140 0.4703 0.4580 0.037 Uiso 1 1 calc R . . .
C80 C 0.3249(17) 0.30591(18) 0.9990(7) 0.0387(17) Uani 1 1 d . . . .
H80 H 0.3826 0.2989 1.0720 0.046 Uiso 1 1 calc R . . .
C77 C 0.1717(17) 0.32605(18) 0.7855(7) 0.0369(16) Uani 1 1 d . . . .
H77 H 0.1197 0.3323 0.7111 0.044 Uiso 1 1 calc R . . .
C29 C 0.9580(18) 0.62252(19) 0.4704(7) 0.0393(17) Uani 1 1 d . . . .
H29A H 0.9414 0.6044 0.4115 0.047 Uiso 1 1 calc R . . .
H29B H 1.1615 0.6255 0.4894 0.047 Uiso 1 1 calc R . . .
C53 C 0.3548(13) 0.41417(15) 0.5232(6) 0.0267(14) Uani 1 1 d . . . .
H53 H 0.1460 0.4094 0.5228 0.032 Uiso 1 1 calc R . . .
C76 C 0.3666(17) 0.3459(2) 0.8435(7) 0.0385(18) Uani 1 1 d . . . .
C55 C 0.4022(13) 0.45502(15) 0.6710(5) 0.0230(12) Uani 1 1 d . . . .
H55 H 0.5214 0.4629 0.7359 0.028 Uiso 1 1 calc R . . .
C3 C 0.8298(14) 0.58694(16) 0.7504(6) 0.0291(14) Uani 1 1 d . . . .
H3 H 0.6201 0.5910 0.7503 0.035 Uiso 1 1 calc R . . .
C69 C 0.6517(18) 0.32299(19) 0.3112(7) 0.0409(18) Uani 1 1 d . . . .
H69 H 0.5639 0.3364 0.2536 0.049 Uiso 1 1 calc R . . .
C30 C 0.8360(18) 0.65684(18) 0.4279(7) 0.0393(18) Uani 1 1 d . . . .
C6 C 0.6605(15) 0.53470(18) 0.8625(6) 0.0319(15) Uani 1 1 d . . . .
H6A H 0.5996 0.5511 0.9218 0.038 Uiso 1 1 calc R . . .
H6B H 0.4953 0.5296 0.8135 0.038 Uiso 1 1 calc R . . .
C59 C 0.0608(17) 0.5121(2) 0.2888(7) 0.0444(19) Uani 1 1 d . . . .
H59A H -0.1077 0.5181 0.3340 0.053 Uiso 1 1 calc R . . .
H59B H 0.0014 0.4952 0.2304 0.053 Uiso 1 1 calc R . . .
C17 C 1.0382(16) 0.67173(17) 0.8584(7) 0.0352(16) Uani 1 1 d . . . .
C70 C 0.854(2) 0.2981(3) 0.2828(10) 0.064(3) Uani 1 1 d . . . .
H70 H 0.9051 0.2943 0.2068 0.077 Uiso 1 1 calc R . . .
C14 C 0.886(2) 0.4364(2) 0.9792(7) 0.046(2) Uani 1 1 d . . . .
H14 H 0.9499 0.4435 0.9075 0.056 Uiso 1 1 calc R . . .
C65 C 0.089(3) 0.5551(3) 0.1312(8) 0.066(3) Uani 1 1 d . . . .
H65 H -0.0461 0.5413 0.0916 0.079 Uiso 1 1 calc R . . .
C71 C 0.9795(19) 0.2789(2) 0.3679(12) 0.064(3) Uani 1 1 d . . . .
H71 H 1.1193 0.2620 0.3501 0.077 Uiso 1 1 calc R . . .
C79 C 0.127(2) 0.2868(2) 0.9418(8) 0.053(2) Uani 1 1 d . . . .
H79 H 0.0430 0.2668 0.9750 0.064 Uiso 1 1 calc R . . .
C9 C 0.6847(18) 0.4556(2) 1.0352(6) 0.0403(18) Uani 1 1 d . . . .
C61 C 0.375(2) 0.5645(2) 0.2893(8) 0.051(2) Uani 1 1 d . . . .
H61 H 0.4433 0.5579 0.3612 0.061 Uiso 1 1 calc R . . .
C25 C 1.456(6) 0.7188(11) 0.870(3) 0.048(7) Uani 0.5 1 d . P A 1
H25 H 1.6166 0.7336 0.8757 0.058 Uiso 0.5 1 calc R P A 1
C33 C 0.622(2) 0.7198(2) 0.3480(10) 0.062(3) Uani 1 1 d . . . .
H33 H 0.5500 0.7414 0.3205 0.074 Uiso 1 1 calc R . . .
C73 C 0.7035(18) 0.3089(2) 0.5048(8) 0.047(2) Uani 1 1 d . . . .
H73 H 0.6515 0.3126 0.5806 0.057 Uiso 1 1 calc R . . .
C81 C 0.4421(19) 0.3355(2) 0.9511(8) 0.051(2) Uani 1 1 d . . . .
H81 H 0.5762 0.3489 0.9925 0.061 Uiso 1 1 calc R . . .
C72 C 0.9037(19) 0.2841(2) 0.4799(11) 0.062(3) Uani 1 1 d . . . .
H72 H 0.9896 0.2707 0.5378 0.075 Uiso 1 1 calc R . . .
C31 C 0.6433(19) 0.67608(19) 0.4909(8) 0.049(2) Uani 1 1 d . . . .
H31 H 0.5834 0.6677 0.5619 0.059 Uiso 1 1 calc R . . .
C63 C 0.380(2) 0.6050(2) 0.1346(9) 0.054(2) Uani 1 1 d . . . .
H63 H 0.4503 0.6258 0.1013 0.065 Uiso 1 1 calc R . . .
C23 C 1.118(5) 0.6798(6) 0.9597(19) 0.033(4) Uani 0.5 1 d . P A 1
H23 H 1.0331 0.6690 1.0228 0.040 Uiso 0.5 1 calc R P A 1
C16 C 0.829(2) 0.6454(2) 0.8210(9) 0.053(2) Uani 1 1 d . . . .
H16A H 0.6672 0.6446 0.8736 0.063 Uiso 1 1 calc R . . .
H16B H 0.7551 0.6515 0.7457 0.063 Uiso 1 1 calc R . . .
C8 C 0.5564(19) 0.4880(2) 0.9837(7) 0.049(2) Uani 1 1 d . . . .
H8A H 0.3840 0.4818 0.9401 0.058 Uiso 1 1 calc R . . .
H8B H 0.5025 0.5047 1.0430 0.058 Uiso 1 1 calc R . . .
C64 C 0.190(2) 0.5854(2) 0.0820(7) 0.054(2) Uani 1 1 d . . . .
H64 H 0.1227 0.5922 0.0100 0.065 Uiso 1 1 calc R . . .
C12 C 0.908(2) 0.3959(3) 1.1343(8) 0.059(3) Uani 1 1 d . . . .
H12 H 0.9856 0.3755 1.1679 0.071 Uiso 1 1 calc R . . .
C35 C 0.920(3) 0.6694(2) 0.3255(9) 0.062(3) Uani 1 1 d . . . .
H35 H 1.0530 0.6565 0.2822 0.075 Uiso 1 1 calc R . . .
C11 C 0.707(3) 0.4153(2) 1.1902(7) 0.062(3) Uani 1 1 d . . . .
H11 H 0.6444 0.4083 1.2622 0.075 Uiso 1 1 calc R . . .
C13 C 0.996(3) 0.4063(3) 1.0285(10) 0.068(3) Uani 1 1 d . . . .
H13 H 1.1320 0.3927 0.9895 0.082 Uiso 1 1 calc R . . .
C75 C 0.489(2) 0.3794(3) 0.7947(8) 0.065(3) Uani 1 1 d . . . .
H75A H 0.4983 0.3974 0.8539 0.078 Uiso 1 1 calc R . . .
H75B H 0.6850 0.3749 0.7687 0.078 Uiso 1 1 calc R . . .
C78 C 0.050(3) 0.2969(2) 0.8353(8) 0.062(3) Uani 1 1 d . . . .
H78 H -0.0875 0.2838 0.7952 0.075 Uiso 1 1 calc R . . .
C24 C 1.336(5) 0.7051(6) 0.973(2) 0.050(4) Uani 0.5 1 d . P A 1
H24 H 1.3987 0.7127 1.0448 0.060 Uiso 0.5 1 calc R P A 1
C34 C 0.811(3) 0.7010(3) 0.2848(9) 0.068(3) Uani 1 1 d . . . .
H34 H 0.8684 0.7095 0.2136 0.081 Uiso 1 1 calc R . . .
C10 C 0.599(3) 0.4451(3) 1.1407(7) 0.062(3) Uani 1 1 d . . . .
H10 H 0.4626 0.4587 1.1798 0.074 Uiso 1 1 calc R . . .
C32 C 0.538(3) 0.7078(2) 0.4491(10) 0.064(3) Uani 1 1 d . . . .
H32 H 0.4069 0.7209 0.4921 0.077 Uiso 1 1 calc R . . .
C22 C 1.206(4) 0.6969(5) 0.8079(18) 0.039(3) Uani 0.5 1 d . P A 2
H22 H 1.2111 0.6982 0.7285 0.047 Uiso 0.5 1 calc R P A 2
C62 C 0.473(3) 0.5945(3) 0.2391(12) 0.087(5) Uani 1 1 d . . . .
H62 H 0.6095 0.6083 0.2775 0.104 Uiso 1 1 calc R . . .
C26 C 1.360(3) 0.7122(4) 0.7762(19) 0.045(4) Uani 0.5 1 d . P A 1
H26 H 1.4348 0.7243 0.7137 0.054 Uiso 0.5 1 calc R P A 1
C19 C 1.246(3) 0.6934(4) 1.0371(16) 0.035(3) Uani 0.5 1 d . P A 2
H19 H 1.2650 0.6922 1.1163 0.042 Uiso 0.5 1 calc R P A 2
C18 C 1.058(5) 0.6708(5) 0.9805(18) 0.032(4) Uani 0.5 1 d . P A 2
H18 H 0.9430 0.6551 1.0217 0.038 Uiso 0.5 1 calc R P A 2
C27 C 1.145(3) 0.6875(4) 0.7579(16) 0.031(3) Uani 0.5 1 d . P A 1
H27 H 1.0765 0.6817 0.6853 0.037 Uiso 0.5 1 calc R P A 1
C21 C 1.378(6) 0.7216(10) 0.874(3) 0.043(7) Uani 0.5 1 d . P A 2
H21 H 1.4666 0.7407 0.8379 0.052 Uiso 0.5 1 calc R P A 2
C20 C 1.409(4) 0.7179(5) 0.9756(18) 0.042(4) Uani 0.5 1 d . P A 2
H20 H 1.5452 0.7318 1.0140 0.051 Uiso 0.5 1 calc R P A 2
H003 H 0.58(2) 0.5220(8) 0.572(8) 0.051 Uiso 1 1 d DR . . .
H56 H 0.10(2) 0.4797(9) 0.707(8) 0.051 Uiso 1 1 d DR . . .

loop_
_atom_site_aniso_label
_atom_site_aniso_U_11
_atom_site_aniso_U_22
_atom_site_aniso_U_33
_atom_site_aniso_U_23
_atom_site_aniso_U_13
_atom_site_aniso_U_12
O1 0.024(2) 0.0135(19) 0.029(2) 0.0002(16) 0.0022(18) 0.0043(16)
O56 0.021(2) 0.017(2) 0.040(3) 0.0002(18) 0.0053(19) 0.0034(17)
O003 0.025(2) 0.0133(19) 0.042(3) -0.0005(18) -0.0039(19) -0.0022(17)
O51 0.027(2) 0.017(2) 0.026(2) 0.0009(16) 0.0013(18) -0.0051(16)
O66 0.034(3) 0.014(2) 0.055(3) -0.010(2) 0.021(2) -0.0079(18)
O7 0.026(2) 0.034(3) 0.041(3) 0.010(2) 0.009(2) -0.0003(19)
O28 0.029(2) 0.019(2) 0.048(3) 0.010(2) -0.010(2) -0.0021(18)
O74 0.029(2) 0.019(2) 0.056(3) 0.018(2) 0.012(2) 0.0016(18)
O15 0.039(3) 0.021(2) 0.045(3) -0.010(2) -0.016(2) 0.009(2)
O58 0.027(2) 0.034(3) 0.043(3) 0.014(2) -0.009(2) -0.0072(19)
C2 0.021(3) 0.017(3) 0.032(3) -0.003(2) -0.001(2) 0.007(2)
C68 0.031(4) 0.016(3) 0.045(4) -0.006(3) 0.000(3) -0.009(2)
C67 0.039(4) 0.016(3) 0.055(5) -0.009(3) 0.008(3) -0.011(3)
C54 0.017(3) 0.018(3) 0.039(4) 0.004(2) 0.012(3) -0.002(2)
C52 0.017(3) 0.022(3) 0.028(3) -0.001(2) 0.003(2) -0.007(2)
C60 0.030(4) 0.032(3) 0.033(3) 0.004(3) 0.005(3) 0.007(3)
C5 0.020(3) 0.016(3) 0.033(3) 0.002(2) 0.001(2) 0.002(2)
C4 0.025(3) 0.013(3) 0.039(4) 0.004(2) -0.008(3) 0.003(2)
C57 0.023(3) 0.027(3) 0.041(4) 0.001(3) -0.002(3) -0.011(3)
C80 0.045(4) 0.027(4) 0.043(4) 0.015(3) 0.004(3) 0.003(3)
C77 0.048(4) 0.026(3) 0.037(4) 0.004(3) 0.000(3) -0.002(3)
C29 0.048(5) 0.023(3) 0.047(5) 0.012(3) -0.003(3) 0.001(3)
C53 0.019(3) 0.016(3) 0.045(4) -0.005(3) 0.007(3) -0.001(2)
C76 0.037(4) 0.036(4) 0.042(4) 0.018(3) -0.008(3) -0.010(3)
C55 0.025(3) 0.017(3) 0.027(3) 0.000(2) -0.003(2) 0.003(2)
C3 0.029(3) 0.017(3) 0.041(4) -0.005(3) -0.014(3) 0.007(2)
C69 0.050(5) 0.025(3) 0.048(5) -0.011(3) 0.002(4) -0.011(3)
C30 0.048(5) 0.019(3) 0.050(4) 0.010(3) -0.016(4) -0.005(3)
C6 0.025(3) 0.033(3) 0.037(4) -0.002(3) 0.003(3) 0.008(3)
C59 0.028(4) 0.054(5) 0.051(5) 0.016(4) -0.013(3) -0.004(3)
C17 0.032(4) 0.017(3) 0.057(4) -0.002(3) 0.002(3) 0.010(2)
C70 0.056(6) 0.049(5) 0.088(7) -0.039(5) 0.024(5) -0.023(5)
C14 0.058(5) 0.043(4) 0.039(4) 0.006(3) 0.013(4) -0.019(4)
C65 0.096(8) 0.048(5) 0.053(5) 0.016(4) -0.043(6) -0.017(5)
C71 0.035(4) 0.022(4) 0.135(11) -0.025(5) 0.011(6) -0.002(3)
C79 0.067(6) 0.031(4) 0.062(6) 0.017(4) 0.008(5) -0.007(4)
C9 0.046(4) 0.040(4) 0.034(4) 0.004(3) 0.000(3) -0.025(3)
C61 0.065(6) 0.032(4) 0.055(5) 0.008(4) -0.027(4) 0.006(4)
C25 0.023(13) 0.022(10) 0.100(11) -0.004(7) 0.001(8) 0.007(11)
C33 0.073(6) 0.020(4) 0.092(8) 0.019(4) -0.034(6) -0.005(4)
C73 0.039(4) 0.039(4) 0.063(6) 0.013(4) -0.009(4) -0.020(3)
C81 0.051(5) 0.053(5) 0.048(5) 0.022(4) -0.015(4) -0.019(4)
C72 0.038(5) 0.031(4) 0.118(9) 0.015(5) -0.022(5) -0.010(4)
C31 0.055(5) 0.024(4) 0.069(6) 0.012(4) -0.017(4) 0.005(3)
C63 0.052(5) 0.029(4) 0.079(7) 0.019(4) -0.003(5) 0.012(4)
C23 0.022(8) 0.024(9) 0.054(8) -0.006(6) 0.002(6) 0.006(6)
C16 0.052(5) 0.028(4) 0.078(6) -0.022(4) -0.030(5) 0.017(3)
C8 0.045(5) 0.061(5) 0.040(4) 0.013(4) 0.006(4) -0.014(4)
C64 0.087(7) 0.046(5) 0.030(4) 0.000(4) 0.001(4) 0.010(5)
C12 0.079(7) 0.049(5) 0.048(5) 0.020(4) -0.018(5) -0.034(5)
C35 0.094(8) 0.034(5) 0.060(6) 0.016(4) -0.010(5) 0.005(5)
C11 0.112(9) 0.046(5) 0.029(4) 0.007(4) -0.008(5) -0.040(6)
C13 0.082(8) 0.049(5) 0.073(7) 0.022(5) 0.013(6) -0.022(5)
C75 0.065(6) 0.073(7) 0.055(6) 0.034(5) -0.028(5) -0.041(5)
C78 0.102(8) 0.031(4) 0.053(5) 0.012(4) -0.021(5) -0.036(5)
C24 0.033(9) 0.024(9) 0.093(11) -0.012(7) -0.006(7) 0.005(6)
C34 0.099(8) 0.041(5) 0.062(6) 0.026(5) -0.035(6) -0.013(5)
C10 0.095(8) 0.051(5) 0.040(5) 0.002(4) 0.023(5) -0.027(5)
C32 0.084(7) 0.028(4) 0.081(7) 0.012(4) -0.024(6) 0.011(4)
C22 0.035(8) 0.023(7) 0.059(9) 0.004(6) 0.006(7) 0.016(5)
C62 0.098(9) 0.041(5) 0.121(10) 0.037(6) -0.064(8) -0.023(5)
C26 0.015(7) 0.024(7) 0.095(11) 0.001(6) 0.005(6) 0.002(6)
C19 0.031(7) 0.017(6) 0.056(7) -0.012(5) 0.002(6) 0.001(5)
C18 0.037(10) 0.014(8) 0.044(7) -0.004(5) -0.001(6) 0.003(6)
C27 0.022(8) 0.019(7) 0.052(10) 0.000(7) 0.002(7) -0.002(5)
C21 0.035(15) 0.016(8) 0.079(9) 0.004(6) 0.009(8) 0.010(11)
C20 0.027(8) 0.019(8) 0.080(9) 0.001(6) 0.004(6) -0.001(6)

loop_
_atom_type_symbol
_atom_type_description
_atom_type_scat_dispersion_real
_atom_type_scat_dispersion_imag
_atom_type_scat_source
C C 0.0033 0.0016 'International Tables Vol C Tables 4.2.6.8 and 6.1.1.4'
H H 0.0000 0.0000 'International Tables Vol C Tables 4.2.6.8 and 6.1.1.4'
O O 0.0106 0.0060 'International Tables Vol C Tables 4.2.6.8 and 6.1.1.4'

loop_
_geom_angle_atom_site_label_1
_geom_angle_atom_site_label_2
_geom_angle_atom_site_label_3
_geom_angle
C5 O1 C2 109.9(4)
C55 O56 H56 100(7)
C5 O003 H003 102(7)
C55 O51 C52 110.2(4)
C67 O66 C53 113.3(5)
C6 O7 C8 110.5(6)
C4 O28 C29 113.7(5)
C75 O74 C54 115.7(6)
C3 O15 C16 113.7(5)
C59 O58 C57 112.1(5)
O1 C2 H2 108.8
O1 C2 C3 105.8(5)
O1 C2 C6 111.3(5)
C3 C2 H2 108.8
C6 C2 H2 108.8
C6 C2 C3 113.1(5)
C69 C68 C67 121.8(7)
C69 C68 C73 118.9(8)
C73 C68 C67 119.3(7)
O66 C67 C68 108.4(6)
O66 C67 H67A 110.0
O66 C67 H67B 110.0
C68 C67 H67A 110.0
C68 C67 H67B 110.0
H67A C67 H67B 108.4
O74 C54 H54 109.1
O74 C54 C53 110.3(5)
O74 C54 C55 116.0(5)
C53 C54 H54 109.1
C53 C54 C55 103.2(5)
C55 C54 H54 109.1
O51 C52 H52 109.0
O51 C52 C57 110.5(5)
O51 C52 C53 104.8(5)
C57 C52 H52 109.0
C57 C52 C53 114.3(5)
C53 C52 H52 109.0
C65 C60 C59 121.7(7)
C65 C60 C61 117.9(8)
C61 C60 C59 120.4(7)
O1 C5 H5 111.4
O1 C5 C4 102.5(5)
O003 C5 O1 111.7(5)
O003 C5 H5 111.4
O003 C5 C4 108.2(5)
C4 C5 H5 111.4
O28 C4 C5 116.9(5)
O28 C4 H4 109.6
O28 C4 C3 109.1(5)
C5 C4 H4 109.6
C3 C4 C5 101.8(5)
C3 C4 H4 109.6
O58 C57 C52 108.3(5)
O58 C57 H57A 110.0
O58 C57 H57B 110.0
C52 C57 H57A 110.0
C52 C57 H57B 110.0
H57A C57 H57B 108.4
C79 C80 H80 119.9
C79 C80 C81 120.2(8)
C81 C80 H80 119.9
C76 C77 H77 119.9
C76 C77 C78 120.2(7)
C78 C77 H77 119.9
O28 C29 H29A 110.0
O28 C29 H29B 110.0
O28 C29 C30 108.7(7)
H29A C29 H29B 108.3
C30 C29 H29A 110.0
C30 C29 H29B 110.0
O66 C53 C54 114.4(5)
O66 C53 C52 107.7(5)
O66 C53 H53 110.3
C54 C53 C52 103.6(5)
C54 C53 H53 110.3
C52 C53 H53 110.3
C77 C76 C81 118.3(7)
C77 C76 C75 121.7(7)
C81 C76 C75 120.0(7)
O56 C55 O51 112.6(5)
O56 C55 C54 107.8(5)
O56 C55 H55 111.6
O51 C55 C54 101.2(5)
O51 C55 H55 111.6
C54 C55 H55 111.6
O15 C3 C2 108.7(5)
O15 C3 C4 112.6(6)
O15 C3 H3 110.7
C2 C3 H3 110.7
C4 C3 C2 103.2(5)
C4 C3 H3 110.7
C68 C69 H69 119.3
C68 C69 C70 121.4(9)
C70 C69 H69 119.3
C31 C30 C29 121.6(7)
C35 C30 C29 119.2(8)
C35 C30 C31 119.3(7)
O7 C6 C2 107.3(5)
O7 C6 H6A 110.3
O7 C6 H6B 110.3
C2 C6 H6A 110.3
C2 C6 H6B 110.3
H6A C6 H6B 108.5
O58 C59 C60 109.5(6)
O58 C59 H59A 109.8
O58 C59 H59B 109.8
C60 C59 H59A 109.8
C60 C59 H59B 109.8
H59A C59 H59B 108.2
C23 C17 C16 129.1(12)
C23 C17 C27 125.1(13)
C22 C17 C16 136.4(12)
C22 C17 C18 114.7(14)
C18 C17 C16 108.9(10)
C27 C17 C16 105.8(10)
C69 C70 H70 120.8
C71 C70 C69 118.3(10)
C71 C70 H70 120.8
C9 C14 H14 120.2
C9 C14 C13 119.5(8)
C13 C14 H14 120.2
C60 C65 H65 119.0
C60 C65 C64 122.0(9)
C64 C65 H65 119.0
C70 C71 H71 119.4
C70 C71 C72 121.1(8)
C72 C71 H71 119.5
C80 C79 H79 120.5
C80 C79 C78 119.1(8)
C78 C79 H79 120.5
C14 C9 C8 121.2(7)
C14 C9 C10 119.4(9)
C10 C9 C8 119.4(9)
C60 C61 H61 120.4
C60 C61 C62 119.2(8)
C62 C61 H61 120.4
C24 C25 H25 118.2
C26 C25 H25 118.2
C26 C25 C24 124(3)
C34 C33 H33 119.8
C32 C33 H33 119.8
C32 C33 C34 120.3(8)
C68 C73 H73 119.4
C72 C73 C68 121.2(10)
C72 C73 H73 119.4
C80 C81 C76 121.0(8)
C80 C81 H81 119.5
C76 C81 H81 119.5
C71 C72 H72 120.5
C73 C72 C71 119.0(9)
C73 C72 H72 120.5
C30 C31 H31 120.1
C30 C31 C32 119.7(9)
C32 C31 H31 120.1
C64 C63 H63 120.9
C64 C63 C62 118.2(9)
C62 C63 H63 120.9
C17 C23 H23 120.9
C17 C23 C24 118(2)
C24 C23 H23 120.9
O15 C16 C17 107.9(6)
O15 C16 H16A 110.1
O15 C16 H16B 110.1
C17 C16 H16A 110.1
C17 C16 H16B 110.1
H16A C16 H16B 108.4
O7 C8 C9 107.8(7)
O7 C8 H8A 110.1
O7 C8 H8B 110.1
C9 C8 H8A 110.1
C9 C8 H8B 110.1
H8A C8 H8B 108.5
C65 C64 H64 119.8
C63 C64 C65 120.5(8)
C63 C64 H64 119.8
C11 C12 H12 120.2
C11 C12 C13 119.7(10)
C13 C12 H12 120.2
C30 C35 H35 119.9
C30 C35 C34 120.2(11)
C34 C35 H35 119.9
C12 C11 H11 120.3
C12 C11 C10 119.5(8)
C10 C11 H11 120.3
C14 C13 H13 119.7
C12 C13 C14 120.6(11)
C12 C13 H13 119.7
O74 C75 C76 111.7(7)
O74 C75 H75A 109.3
O74 C75 H75B 109.3
C76 C75 H75A 109.3
C76 C75 H75B 109.3
H75A C75 H75B 107.9
C77 C78 H78 119.4
C79 C78 C77 121.1(8)
C79 C78 H78 119.4
C25 C24 H24 122.1
C23 C24 C25 116(2)
C23 C24 H24 122.1
C33 C34 C35 120.0(10)
C33 C34 H34 120.0
C35 C34 H34 120.0
C9 C10 H10 119.4
C11 C10 C9 121.3(10)
C11 C10 H10 119.4
C33 C32 C31 120.5(11)
C33 C32 H32 119.7
C31 C32 H32 119.7
C17 C22 H22 119.2
C17 C22 C21 122(2)
C21 C22 H22 119.2
C61 C62 C63 122.2(10)
C61 C62 H62 118.9
C63 C62 H62 118.9
C25 C26 H26 118.6
C25 C26 C27 123(2)
C27 C26 H26 118.6
C18 C19 H19 120.1
C18 C19 C20 119.9(19)
C20 C19 H19 120.1
C17 C18 H18 120.0
C19 C18 C17 120.0(17)
C19 C18 H18 120.0
C17 C27 H27 122.9
C26 C27 C17 114.2(17)
C26 C27 H27 122.9
C22 C21 H21 119.4
C20 C21 C22 121(3)
C20 C21 H21 119.4
C19 C20 H20 119.1
C21 C20 C19 122(2)
C21 C20 H20 119.1

loop_
_geom_bond_atom_site_label_1
_geom_bond_atom_site_label_2
_geom_bond_distance
O1 C2 1.455(7)
O1 C5 1.418(7)
O56 C55 1.407(8)
O56 H56 0.85(3)
O003 C5 1.381(8)
O003 H003 0.86(3)
O51 C52 1.455(7)
O51 C55 1.427(7)
O66 C67 1.433(7)
O66 C53 1.439(7)
O7 C6 1.424(8)
O7 C8 1.442(9)
O28 C4 1.413(7)
O28 C29 1.429(9)
O74 C54 1.419(7)
O74 C75 1.344(10)
O15 C3 1.413(8)
O15 C16 1.446(8)
O58 C57 1.419(8)
O58 C59 1.409(9)
C2 H2 1.0000
C2 C3 1.526(8)
C2 C6 1.518(10)
C68 C67 1.487(10)
C68 C69 1.383(11)
C68 C73 1.387(11)
C67 H67A 0.9900
C67 H67B 0.9900
C54 H54 1.0000
C54 C53 1.487(10)
C54 C55 1.535(8)
C52 H52 1.0000
C52 C57 1.478(9)
C52 C53 1.542(8)
C60 C59 1.505(11)
C60 C65 1.361(11)
C60 C61 1.370(11)
C5 H5 1.0000
C5 C4 1.537(8)
C4 H4 1.0000
C4 C3 1.519(10)
C57 H57A 0.9900
C57 H57B 0.9900
C80 H80 0.9500
C80 C79 1.365(13)
C80 C81 1.387(11)
C77 H77 0.9500
C77 C76 1.376(11)
C77 C78 1.389(11)
C29 H29A 0.9900
C29 H29B 0.9900
C29 C30 1.520(10)
C53 H53 1.0000
C76 C81 1.389(11)
C76 C75 1.523(11)
C55 H55 1.0000
C3 H3 1.0000
C69 H69 0.9500
C69 C70 1.393(13)
C30 C31 1.393(13)
C30 C35 1.374(13)
C6 H6A 0.9900
C6 H6B 0.9900
C59 H59A 0.9900
C59 H59B 0.9900
C17 C23 1.30(2)
C17 C16 1.477(11)
C17 C22 1.39(2)
C17 C18 1.46(2)
C17 C27 1.439(19)
C70 H70 0.9500
C70 C71 1.382(17)
C14 H14 0.9500
C14 C9 1.379(13)
C14 C13 1.392(14)
C65 H65 0.9500
C65 C64 1.389(14)
C71 H71 0.9500
C71 C72 1.402(17)
C79 H79 0.9500
C79 C78 1.374(13)
C9 C8 1.507(12)
C9 C10 1.386(11)
C61 H61 0.9500
C61 C62 1.375(13)
C25 H25 0.9500
C25 C24 1.45(5)
C25 C26 1.23(4)
C33 H33 0.9500
C33 C34 1.375(17)
C33 C32 1.355(16)
C73 H73 0.9500
C73 C72 1.371(14)
C81 H81 0.9500
C72 H72 0.9500
C31 H31 0.9500
C31 C32 1.403(11)
C63 H63 0.9500
C63 C64 1.323(14)
C63 C62 1.381(14)
C23 H23 0.9500
C23 C24 1.42(3)
C16 H16A 0.9900
C16 H16B 0.9900
C8 H8A 0.9900
C8 H8B 0.9900
C64 H64 0.9500
C12 H12 0.9500
C12 C11 1.378(16)
C12 C13 1.389(14)
C35 H35 0.9500
C35 C34 1.403(13)
C11 H11 0.9500
C11 C10 1.382(16)
C13 H13 0.9500
C75 H75A 0.9900
C75 H75B 0.9900
C78 H78 0.9500
C24 H24 0.9500
C34 H34 0.9500
C10 H10 0.9500
C32 H32 0.9500
C22 H22 0.9500
C22 C21 1.47(4)
C62 H62 0.9500
C26 H26 0.9500
C26 C27 1.40(2)
C19 H19 0.9500
C19 C18 1.41(2)
C19 C20 1.42(2)
C18 H18 0.9500
C27 H27 0.9500
C21 H21 0.9500
C21 C20 1.23(4)
C20 H20 0.9500

loop_
_geom_torsion_atom_site_label_1
_geom_torsion_atom_site_label_2
_geom_torsion_atom_site_label_3
_geom_torsion_atom_site_label_4
_geom_torsion
O1 C2 C3 O15 -135.5(5)
O1 C2 C3 C4 -15.8(6)
O1 C2 C6 O7 68.9(7)
O1 C5 C4 O28 -159.7(5)
O1 C5 C4 C3 -41.0(6)
O003 C5 C4 O28 -41.5(8)
O003 C5 C4 C3 77.1(6)
O51 C52 C57 O58 68.3(7)
O51 C52 C53 O66 -135.5(5)
O51 C52 C53 C54 -13.9(6)
O28 C4 C3 O15 -84.7(6)
O28 C4 C3 C2 158.3(5)
O28 C29 C30 C31 10.7(10)
O28 C29 C30 C35 -170.1(8)
O74 C54 C53 O66 -85.1(6)
O74 C54 C53 C52 158.0(5)
O74 C54 C55 O56 -43.5(7)
O74 C54 C55 O51 -161.9(5)
C2 O1 C5 O003 -83.2(6)
C2 O1 C5 C4 32.5(6)
C68 C69 C70 C71 -0.1(12)
C68 C73 C72 C71 0.1(12)
C67 O66 C53 C54 95.0(7)
C67 O66 C53 C52 -150.4(6)
C67 C68 C69 C70 179.2(7)
C67 C68 C73 C72 -179.2(7)
C54 O74 C75 C76 -164.8(7)
C52 O51 C55 O56 -81.3(6)
C52 O51 C55 C54 33.6(6)
C60 C65 C64 C63 0.5(18)
C60 C61 C62 C63 0(2)
C5 O1 C2 C3 -10.8(6)
C5 O1 C2 C6 112.4(5)
C5 C4 C3 O15 151.2(5)
C5 C4 C3 C2 34.2(6)
C4 O28 C29 C30 -163.9(6)
C57 O58 C59 C60 -177.8(6)
C57 C52 C53 O66 103.4(6)
C57 C52 C53 C54 -135.0(6)
C80 C79 C78 C77 0.1(16)
C77 C76 C81 C80 0.1(14)
C77 C76 C75 O74 17.1(15)
C29 O28 C4 C5 -87.2(7)
C29 O28 C4 C3 158.1(6)
C29 C30 C31 C32 179.3(8)
C29 C30 C35 C34 -179.8(9)
C53 O66 C67 C68 -157.8(6)
C53 C54 C55 O56 77.1(6)
C53 C54 C55 O51 -41.3(6)
C53 C52 C57 O58 -173.8(5)
C76 C77 C78 C79 -1.6(16)
C55 O51 C52 C57 110.5(5)
C55 O51 C52 C53 -13.1(6)
C55 C54 C53 O66 150.5(5)
C55 C54 C53 C52 33.5(6)
C3 O15 C16 C17 -160.3(7)
C3 C2 C6 O7 -172.2(5)
C69 C68 C67 O66 -81.3(8)
C69 C68 C73 C72 0.4(10)
C69 C70 C71 C72 0.6(13)
C30 C31 C32 C33 0.1(15)
C30 C35 C34 C33 0.8(16)
C6 O7 C8 C9 -178.2(6)
C6 C2 C3 O15 102.3(7)
C6 C2 C3 C4 -137.9(6)
C59 O58 C57 C52 176.8(7)
C59 C60 C65 C64 178.3(10)
C59 C60 C61 C62 -178.4(11)
C17 C23 C24 C25 -2(3)
C17 C22 C21 C20 10(4)
C70 C71 C72 C73 -0.6(13)
C14 C9 C8 O7 -29.9(10)
C14 C9 C10 C11 -1.2(14)
C65 C60 C59 O58 149.1(9)
C65 C60 C61 C62 0.7(15)
C79 C80 C81 C76 -1.6(14)
C9 C14 C13 C12 -1.2(15)
C61 C60 C59 O58 -31.9(11)
C61 C60 C65 C64 -0.8(16)
C25 C26 C27 C17 3(3)
C73 C68 C67 O66 98.3(8)
C73 C68 C69 C70 -0.4(10)
C81 C80 C79 C78 1.4(14)
C81 C76 C75 O74 -160.1(9)
C31 C30 C35 C34 -0.5(15)
C23 C17 C16 O15 -83.0(16)
C23 C17 C22 C21 -3(2)
C23 C17 C18 C19 -2(4)
C23 C17 C27 C26 3(2)
C16 O15 C3 C2 -152.7(7)
C16 O15 C3 C4 93.6(8)
C16 C17 C23 C24 176.9(14)
C16 C17 C22 C21 174.2(18)
C16 C17 C18 C19 179.3(16)
C16 C17 C27 C26 -176.8(11)
C8 O7 C6 C2 175.9(6)
C8 C9 C10 C11 178.9(9)
C64 C63 C62 C61 -0.1(19)
C12 C11 C10 C9 0.9(15)
C35 C30 C31 C32 0.1(13)
C11 C12 C13 C14 0.9(15)
C13 C14 C9 C8 -178.7(9)
C13 C14 C9 C10 1.3(13)
C13 C12 C11 C10 -0.7(14)
C75 O74 C54 C53 149.6(8)
C75 O74 C54 C55 -93.7(9)
C75 C76 C81 C80 177.4(9)
C78 C77 C76 C81 1.4(14)
C78 C77 C76 C75 -175.8(10)
C24 C25 C26 C27 -8(5)
C34 C33 C32 C31 0.2(16)
C10 C9 C8 O7 150.0(8)
C32 C33 C34 C35 -0.6(15)
C22 C17 C23 C24 -5(2)
C22 C17 C16 O15 100.4(13)
C22 C17 C18 C19 -3(2)
C22 C17 C27 C26 8.3(14)
C22 C21 C20 C19 -10(4)
C62 C63 C64 C65 -0.1(16)
C26 C25 C24 C23 7(5)
C18 C17 C23 C24 175(7)
C18 C17 C16 O15 -82.3(13)
C18 C17 C22 C21 -3(2)
C18 C17 C27 C26 1(3)
C18 C19 C20 C21 4(3)
C27 C17 C23 C24 -3(3)
C27 C17 C16 O15 96.6(10)
C27 C17 C22 C21 -179(3)
C27 C17 C18 C19 1(4)
C20 C19 C18 C17 3(3)
